data_4026604
loop_
_publ_author_name
'Prasath Kothandaraman'
'Srinivasa Reddy Mothe'
'Sharon Si Min Toh'
'Philip Wai Hong Chan'

_publ_section_title
;
 Gold-Catalyzed Cycloisomerizations of
 1-(2-(Tosylamino)phenyl)prop-2-yn-1-ols to 1H-Indole-2-carbaldehydes and
 (E)-2-(Iodomethylene)indolin-3-ols
;
_journal_name_full 'Journal of Organic Chemistry'
_journal_page_first 7633
_journal_page_last 7640
_journal_paper_doi 10.1021/jo201208e
_journal_volume 76
_journal_year 2011
_chemical_formula_moiety 'C22 H17 Br I N O3 S'
_chemical_formula_sum 'C22 H17 Br I N O3 S'
_chemical_formula_weight 582.24
_chemical_name_systematic
; 
 ? 
;
_space_group_IT_number 2
_symmetry_cell_setting triclinic
_symmetry_space_group_name_Hall '-P 1'
_symmetry_space_group_name_H-M 'P -1'
_atom_sites_solution_hydrogens geom
_atom_sites_solution_primary direct
_atom_sites_solution_secondary difmap
_audit_creation_method SHELXL-97
_cell_angle_alpha 91.990(5)
_cell_angle_beta 92.440(5)
_cell_angle_gamma 105.731(4)
_cell_formula_units_Z 4
_cell_length_a 8.5679(8)
_cell_length_b 9.5677(9)
_cell_length_c 26.710(3)
_cell_measurement_reflns_used 9967
_cell_measurement_temperature 103(2)
_cell_measurement_theta_max 28.22
_cell_measurement_theta_min 2.31
_cell_volume 2103.2(4)
_computing_cell_refinement 'Bruker SAINT'
_computing_data_collection 'Bruker APEX2'
_computing_data_reduction 'Bruker SAINT'
_computing_molecular_graphics 'Bruker SHELXTL'
_computing_publication_material 'Bruker SHELXTL'
_computing_structure_refinement 'SHELXL-97 (Sheldrick, 2008)'
_computing_structure_solution 'SHELXS-97 (Sheldrick, 2008)'
_diffrn_ambient_temperature 103(2)
_diffrn_measured_fraction_theta_full 0.973
_diffrn_measured_fraction_theta_max 0.973
_diffrn_measurement_device_type 'Bruker APEX-II CCD'
_diffrn_measurement_method '\f and \w scans'
_diffrn_radiation_monochromator graphite
_diffrn_radiation_source 'fine-focus sealed tube'
_diffrn_radiation_type MoK\a
_diffrn_radiation_wavelength 0.71073
_diffrn_reflns_av_R_equivalents 0.0694
_diffrn_reflns_av_sigmaI/netI 0.0674
_diffrn_reflns_limit_h_max 11
_diffrn_reflns_limit_h_min -11
_diffrn_reflns_limit_k_max 12
_diffrn_reflns_limit_k_min -12
_diffrn_reflns_limit_l_max 35
_diffrn_reflns_limit_l_min -35
_diffrn_reflns_number 37050
_diffrn_reflns_theta_full 28.50
_diffrn_reflns_theta_max 28.50
_diffrn_reflns_theta_min 1.53
_exptl_absorpt_coefficient_mu 3.546
_exptl_absorpt_correction_T_max 0.6366
_exptl_absorpt_correction_T_min 0.3313
_exptl_absorpt_correction_type multi-scan
_exptl_absorpt_process_details sadabs
_exptl_crystal_colour colourless
_exptl_crystal_density_diffrn 1.839
_exptl_crystal_description block
_exptl_crystal_F_000 1136
_exptl_crystal_size_max 0.40
_exptl_crystal_size_mid 0.18
_exptl_crystal_size_min 0.14
_refine_diff_density_max 1.291
_refine_diff_density_min -1.832
_refine_diff_density_rms 0.316
_refine_ls_extinction_method none
_refine_ls_goodness_of_fit_ref 1.027
_refine_ls_hydrogen_treatment constr
_refine_ls_matrix_type full
_refine_ls_number_parameters 527
_refine_ls_number_reflns 10375
_refine_ls_number_restraints 0
_refine_ls_restrained_S_all 1.027
_refine_ls_R_factor_all 0.0610
_refine_ls_R_factor_gt 0.0380
_refine_ls_shift/su_max 0.001
_refine_ls_shift/su_mean 0.000
_refine_ls_structure_factor_coef Fsqd
_refine_ls_weighting_details 'calc w=1/[\s^2^(Fo^2^)+(0.0695P)^2^+0.0000P] where P=(Fo^2^+2Fc^2^)/3'
_refine_ls_weighting_scheme calc
_refine_ls_wR_factor_gt 0.0993
_refine_ls_wR_factor_ref 0.1230
_reflns_number_gt 7892
_reflns_number_total 10375
_reflns_threshold_expression >2sigma(I)
_cod_data_source_file jo201208e_si_002.cif
_cod_data_source_block chan129_0m
_cod_original_cell_volume 2103.2(3)
_cod_database_code 4026604

loop_
_symmetry_equiv_pos_as_xyz
'x, y, z'
'-x, -y, -z'

loop_
_atom_site_label
_atom_site_type_symbol
_atom_site_fract_x
_atom_site_fract_y
_atom_site_fract_z
_atom_site_U_iso_or_equiv
_atom_site_adp_type
_atom_site_occupancy
_atom_site_symmetry_multiplicity
_atom_site_calc_flag
_atom_site_refinement_flags
I1 I -0.02513(4) -0.34669(3) 0.098336(11) 0.01743(9) Uani 1 1 d .
I2 I 1.00285(4) -0.09793(3) 0.404420(11) 0.01840(9) Uani 1 1 d .
Br1 Br 0.43934(6) 0.34704(5) 0.332861(17) 0.02137(12) Uani 1 1 d .
Br2 Br 0.61705(6) 0.36669(5) 0.166128(16) 0.01986(12) Uani 1 1 d .
C1 C 0.1329(6) 0.1898(4) 0.18353(15) 0.0118(8) Uani 1 1 d .
C2 C 0.1509(6) 0.3316(5) 0.20274(16) 0.0149(9) Uani 1 1 d .
H2 H 0.1019 0.3958 0.1858 0.018 Uiso 1 1 calc R
C3 C 0.2432(6) 0.3752(5) 0.24765(16) 0.0147(9) Uani 1 1 d .
H3 H 0.2562 0.4702 0.2620 0.018 Uiso 1 1 calc R
C4 C 0.3165(6) 0.2808(5) 0.27165(15) 0.0141(9) Uani 1 1 d .
C5 C 0.2984(6) 0.1389(5) 0.25286(15) 0.0140(9) Uani 1 1 d .
H5 H 0.3485 0.0748 0.2695 0.017 Uiso 1 1 calc R
C6 C 0.2033(5) 0.0961(5) 0.20847(15) 0.0117(8) Uani 1 1 d .
C7 C 0.1498(5) -0.0552(4) 0.18361(15) 0.0110(8) Uani 1 1 d .
C8 C 0.2941(6) -0.1120(5) 0.17180(16) 0.0153(9) Uani 1 1 d .
C9 C 0.3171(6) -0.2355(5) 0.19296(19) 0.0217(10) Uani 1 1 d .
H9 H 0.2398 -0.2881 0.2147 0.026 Uiso 1 1 calc R
C10 C 0.4525(7) -0.2831(6) 0.1826(2) 0.0304(12) Uani 1 1 d .
H10 H 0.4655 -0.3698 0.1963 0.036 Uiso 1 1 calc R
C11 C 0.5682(7) -0.2041(6) 0.1523(2) 0.0288(12) Uani 1 1 d .
H11 H 0.6618 -0.2358 0.1459 0.035 Uiso 1 1 calc R
C12 C 0.5489(6) -0.0792(5) 0.13115(18) 0.0212(10) Uani 1 1 d .
H12 H 0.6290 -0.0245 0.1106 0.025 Uiso 1 1 calc R
C13 C 0.4100(6) -0.0350(5) 0.14052(16) 0.0162(9) Uani 1 1 d .
H13 H 0.3942 0.0488 0.1253 0.019 Uiso 1 1 calc R
C14 C 0.0480(5) -0.0313(4) 0.13723(15) 0.0109(8) Uani 1 1 d .
C15 C -0.0299(6) -0.1303(5) 0.10172(16) 0.0164(10) Uani 1 1 d .
H15 H -0.0920 -0.0998 0.0761 0.020 Uiso 1 1 calc R
C16 C 0.2066(6) 0.2388(5) 0.06117(15) 0.0164(9) Uani 1 1 d .
C17 C 0.3255(6) 0.3683(5) 0.07256(16) 0.0192(10) Uani 1 1 d .
H17 H 0.3055 0.4410 0.0945 0.023 Uiso 1 1 calc R
C18 C 0.4752(6) 0.3889(6) 0.05095(16) 0.0203(10) Uani 1 1 d .
H18 H 0.5576 0.4769 0.0585 0.024 Uiso 1 1 calc R
C19 C 0.5065(6) 0.2839(6) 0.01873(17) 0.0230(11) Uani 1 1 d .
C20 C 0.6671(6) 0.3057(6) -0.0051(2) 0.0285(12) Uani 1 1 d .
H20A H 0.7380 0.4021 0.0053 0.043 Uiso 1 1 calc R
H20B H 0.6495 0.2981 -0.0417 0.043 Uiso 1 1 calc R
H20C H 0.7185 0.2310 0.0057 0.043 Uiso 1 1 calc R
C21 C 0.3844(6) 0.1544(6) 0.00816(17) 0.0211(10) Uani 1 1 d .
H21 H 0.4042 0.0813 -0.0137 0.025 Uiso 1 1 calc R
C22 C 0.2360(6) 0.1315(5) 0.02899(16) 0.0195(10) Uani 1 1 d .
H22 H 0.1539 0.0432 0.0215 0.023 Uiso 1 1 calc R
C23 C 0.9126(5) 0.3691(5) 0.31641(15) 0.0131(9) Uani 1 1 d .
C24 C 0.9145(6) 0.5020(5) 0.29626(16) 0.0161(9) Uani 1 1 d .
H24 H 0.9741 0.5915 0.3126 0.019 Uiso 1 1 calc R
C25 C 0.8243(6) 0.4984(5) 0.25057(17) 0.0184(10) Uani 1 1 d .
H25 H 0.8206 0.5866 0.2359 0.022 Uiso 1 1 calc R
C26 C 0.7404(6) 0.3655(5) 0.22685(16) 0.0178(10) Uani 1 1 d .
C27 C 0.7429(6) 0.2335(5) 0.24656(15) 0.0147(9) Uani 1 1 d .
H27 H 0.6863 0.1437 0.2298 0.018 Uiso 1 1 calc R
C28 C 0.8311(6) 0.2380(5) 0.29161(15) 0.0118(8) Uani 1 1 d .
C29 C 0.8604(5) 0.1100(4) 0.31838(15) 0.0109(8) Uani 1 1 d .
C30 C 0.7016(6) 0.0066(5) 0.33272(16) 0.0148(9) Uani 1 1 d .
C31 C 0.6068(6) 0.0542(5) 0.36663(16) 0.0172(9) Uani 1 1 d .
H31 H 0.6442 0.1496 0.3817 0.021 Uiso 1 1 calc R
C32 C 0.4587(7) -0.0350(6) 0.37885(18) 0.0241(11) Uani 1 1 d .
H32 H 0.3947 0.0001 0.4018 0.029 Uiso 1 1 calc R
C33 C 0.4040(7) -0.1736(6) 0.3581(2) 0.0285(12) Uani 1 1 d .
H33 H 0.3029 -0.2355 0.3668 0.034 Uiso 1 1 calc R
C34 C 0.4972(7) -0.2218(6) 0.3247(2) 0.0358(14) Uani 1 1 d .
H34 H 0.4597 -0.3179 0.3102 0.043 Uiso 1 1 calc R
C35 C 0.6469(7) -0.1321(5) 0.3114(2) 0.0281(12) Uani 1 1 d .
H35 H 0.7096 -0.1668 0.2879 0.034 Uiso 1 1 calc R
C36 C 0.9728(6) 0.1867(5) 0.36354(15) 0.0127(9) Uani 1 1 d .
C37 C 1.0430(6) 0.1238(5) 0.39843(16) 0.0141(9) Uani 1 1 d .
H37 H 1.1175 0.1858 0.4224 0.017 Uiso 1 1 calc R
C38 C 0.8447(6) 0.3885(5) 0.44414(15) 0.0131(9) Uani 1 1 d .
C39 C 0.7150(6) 0.4470(5) 0.43212(15) 0.0141(9) Uani 1 1 d .
H39 H 0.7274 0.5224 0.4091 0.017 Uiso 1 1 calc R
C40 C 0.5685(6) 0.3932(5) 0.45434(15) 0.0163(9) Uani 1 1 d .
H40 H 0.4808 0.4333 0.4466 0.020 Uiso 1 1 calc R
C41 C 0.5467(6) 0.2808(5) 0.48807(16) 0.0172(10) Uani 1 1 d .
C42 C 0.3867(6) 0.2207(6) 0.51143(18) 0.0236(11) Uani 1 1 d .
H42A H 0.3373 0.1209 0.4982 0.035 Uiso 1 1 calc R
H42B H 0.3141 0.2811 0.5034 0.035 Uiso 1 1 calc R
H42C H 0.4048 0.2211 0.5479 0.035 Uiso 1 1 calc R
C43 C 0.6791(6) 0.2260(5) 0.49994(16) 0.0184(10) Uani 1 1 d .
H43 H 0.6676 0.1512 0.5231 0.022 Uiso 1 1 calc R
C44 C 0.8268(6) 0.2796(5) 0.47833(15) 0.0161(9) Uani 1 1 d .
H44 H 0.9156 0.2418 0.4869 0.019 Uiso 1 1 calc R
N1 N 1.0009(5) 0.3419(4) 0.36071(13) 0.0125(7) Uani 1 1 d .
N2 N 0.0362(5) 0.1164(4) 0.14025(13) 0.0122(7) Uani 1 1 d .
O1 O 0.0473(4) -0.1545(3) 0.21610(11) 0.0148(6) Uani 1 1 d .
H1 H -0.0138 -0.1123 0.2305 0.022 Uiso 1 1 calc R
O2 O -0.1049(4) 0.1118(3) 0.05652(11) 0.0176(7) Uani 1 1 d .
O3 O -0.0034(4) 0.3438(3) 0.10635(12) 0.0204(7) Uani 1 1 d .
O4 O 0.9435(4) 0.0312(3) 0.28752(11) 0.0167(7) Uani 1 1 d .
H4 H 1.0427 0.0756 0.2883 0.025 Uiso 1 1 calc R
O5 O 1.0413(4) 0.5931(3) 0.39717(12) 0.0184(7) Uani 1 1 d .
O6 O 1.1547(4) 0.4184(3) 0.44300(11) 0.0175(7) Uani 1 1 d .
S1 S 0.01896(14) 0.20840(12) 0.08896(4) 0.0141(2) Uani 1 1 d .
S2 S 1.02553(14) 0.44880(11) 0.41330(4) 0.0125(2) Uani 1 1 d .

loop_
_atom_site_aniso_label
_atom_site_aniso_U_11
_atom_site_aniso_U_22
_atom_site_aniso_U_33
_atom_site_aniso_U_23
_atom_site_aniso_U_13
_atom_site_aniso_U_12
I1 0.01820(18) 0.01047(14) 0.02338(15) -0.00320(11) 0.00037(12) 0.00410(12)
I2 0.01777(18) 0.01229(15) 0.02606(16) 0.00384(11) -0.00267(12) 0.00590(12)
Br1 0.0201(3) 0.0238(2) 0.0185(2) -0.00537(18) -0.00726(18) 0.0051(2)
Br2 0.0187(3) 0.0246(2) 0.0160(2) 0.00464(17) -0.00448(18) 0.0059(2)
C1 0.012(2) 0.0091(19) 0.0127(18) -0.0001(15) 0.0028(16) 0.0003(17)
C2 0.014(2) 0.011(2) 0.019(2) 0.0019(16) 0.0015(18) 0.0021(18)
C3 0.012(2) 0.011(2) 0.018(2) -0.0026(16) 0.0018(17) -0.0009(18)
C4 0.011(2) 0.018(2) 0.0097(18) -0.0014(16) 0.0011(16) -0.0011(18)
C5 0.013(2) 0.014(2) 0.016(2) 0.0029(16) 0.0002(17) 0.0046(18)
C6 0.009(2) 0.012(2) 0.0155(19) -0.0003(15) 0.0028(16) 0.0046(17)
C7 0.008(2) 0.0096(19) 0.0151(19) 0.0034(15) 0.0027(16) 0.0006(16)
C8 0.014(2) 0.014(2) 0.017(2) -0.0035(16) -0.0031(17) 0.0049(18)
C9 0.016(3) 0.022(2) 0.032(3) 0.009(2) 0.009(2) 0.010(2)
C10 0.024(3) 0.027(3) 0.047(3) 0.012(2) 0.008(3) 0.018(2)
C11 0.024(3) 0.034(3) 0.035(3) -0.003(2) 0.003(2) 0.021(3)
C12 0.013(3) 0.025(3) 0.027(2) -0.0005(19) 0.009(2) 0.008(2)
C13 0.010(2) 0.019(2) 0.020(2) 0.0030(17) 0.0068(18) 0.0039(19)
C14 0.009(2) 0.0092(19) 0.0151(19) 0.0032(15) 0.0020(16) 0.0029(17)
C15 0.020(3) 0.009(2) 0.020(2) 0.0004(16) -0.0032(18) 0.0035(19)
C16 0.020(3) 0.018(2) 0.0120(19) 0.0035(16) -0.0036(17) 0.007(2)
C17 0.024(3) 0.022(2) 0.0112(19) 0.0016(17) -0.0046(18) 0.007(2)
C18 0.014(3) 0.026(3) 0.018(2) 0.0069(18) -0.0038(18) 0.000(2)
C19 0.018(3) 0.035(3) 0.018(2) 0.013(2) -0.0026(19) 0.010(2)
C20 0.013(3) 0.035(3) 0.038(3) 0.017(2) 0.004(2) 0.005(2)
C21 0.021(3) 0.029(3) 0.018(2) 0.0009(19) 0.0007(19) 0.015(2)
C22 0.021(3) 0.021(2) 0.016(2) 0.0009(17) -0.0029(18) 0.006(2)
C23 0.006(2) 0.019(2) 0.0140(19) 0.0019(16) 0.0016(16) 0.0022(18)
C24 0.013(2) 0.014(2) 0.020(2) 0.0012(17) -0.0007(18) 0.0028(18)
C25 0.017(3) 0.019(2) 0.020(2) 0.0053(17) -0.0001(19) 0.007(2)
C26 0.016(3) 0.023(2) 0.016(2) 0.0029(17) -0.0012(18) 0.007(2)
C27 0.010(2) 0.018(2) 0.0146(19) -0.0027(16) 0.0016(17) 0.0007(18)
C28 0.012(2) 0.012(2) 0.0125(19) 0.0034(15) 0.0024(16) 0.0040(17)
C29 0.010(2) 0.0109(19) 0.0125(18) -0.0003(15) 0.0010(16) 0.0042(17)
C30 0.013(2) 0.015(2) 0.016(2) 0.0035(16) -0.0006(17) 0.0028(18)
C31 0.011(2) 0.016(2) 0.023(2) 0.0018(17) 0.0013(18) -0.0005(19)
C32 0.020(3) 0.032(3) 0.020(2) 0.005(2) 0.003(2) 0.006(2)
C33 0.011(3) 0.031(3) 0.036(3) 0.013(2) 0.001(2) -0.008(2)
C34 0.027(3) 0.017(3) 0.054(4) -0.004(2) -0.002(3) -0.008(2)
C35 0.023(3) 0.019(2) 0.038(3) -0.009(2) 0.005(2) -0.001(2)
C36 0.011(2) 0.010(2) 0.017(2) -0.0001(15) 0.0040(17) 0.0033(17)
C37 0.007(2) 0.016(2) 0.018(2) -0.0004(17) -0.0002(17) 0.0031(18)
C38 0.012(2) 0.012(2) 0.0153(19) -0.0016(16) -0.0015(17) 0.0050(18)
C39 0.014(2) 0.016(2) 0.0129(19) 0.0000(16) -0.0032(17) 0.0048(18)
C40 0.018(3) 0.021(2) 0.0137(19) -0.0031(17) -0.0044(17) 0.013(2)
C41 0.020(3) 0.019(2) 0.0131(19) -0.0027(17) -0.0002(18) 0.007(2)
C42 0.023(3) 0.027(3) 0.022(2) 0.003(2) 0.002(2) 0.010(2)
C43 0.019(3) 0.021(2) 0.017(2) 0.0048(17) 0.0027(18) 0.009(2)
C44 0.018(3) 0.018(2) 0.014(2) -0.0022(16) -0.0023(18) 0.009(2)
N1 0.013(2) 0.0122(17) 0.0137(16) -0.0016(13) -0.0010(14) 0.0065(15)
N2 0.015(2) 0.0106(17) 0.0126(16) 0.0002(13) -0.0020(14) 0.0063(15)
O1 0.0152(18) 0.0120(15) 0.0190(15) 0.0040(12) 0.0067(13) 0.0055(13)
O2 0.0179(19) 0.0158(16) 0.0197(15) -0.0004(12) -0.0059(13) 0.0070(14)
O3 0.027(2) 0.0147(16) 0.0226(16) -0.0003(13) -0.0033(14) 0.0112(15)
O4 0.0157(18) 0.0157(16) 0.0198(15) -0.0042(12) 0.0021(13) 0.0063(14)
O5 0.0214(19) 0.0093(15) 0.0234(16) 0.0000(12) -0.0023(14) 0.0031(13)
O6 0.0125(18) 0.0180(16) 0.0200(15) -0.0022(12) -0.0065(13) 0.0024(13)
S1 0.0162(6) 0.0114(5) 0.0157(5) -0.0001(4) -0.0039(4) 0.0060(4)
S2 0.0120(6) 0.0108(5) 0.0146(5) -0.0009(4) -0.0030(4) 0.0034(4)

loop_
_atom_type_symbol
_atom_type_description
_atom_type_scat_dispersion_real
_atom_type_scat_dispersion_imag
_atom_type_scat_source
C C 0.0033 0.0016 'International Tables Vol C Tables 4.2.6.8 and 6.1.1.4'
H H 0.0000 0.0000 'International Tables Vol C Tables 4.2.6.8 and 6.1.1.4'
N N 0.0061 0.0033 'International Tables Vol C Tables 4.2.6.8 and 6.1.1.4'
O O 0.0106 0.0060 'International Tables Vol C Tables 4.2.6.8 and 6.1.1.4'
S S 0.1246 0.1234 'International Tables Vol C Tables 4.2.6.8 and 6.1.1.4'
Br Br -0.2901 2.4595 'International Tables Vol C Tables 4.2.6.8 and 6.1.1.4'
I I -0.4742 1.8119 'International Tables Vol C Tables 4.2.6.8 and 6.1.1.4'

loop_
_geom_angle_atom_site_label_1
_geom_angle_atom_site_label_2
_geom_angle_atom_site_label_3
_geom_angle
C6 C1 C2 121.1(4)
C6 C1 N2 110.4(4)
C2 C1 N2 128.3(4)
C3 C2 C1 117.6(4)
C3 C2 H2 121.2
C1 C2 H2 121.2
C4 C3 C2 120.6(4)
C4 C3 H3 119.7
C2 C3 H3 119.7
C3 C4 C5 122.1(4)
C3 C4 Br1 118.3(3)
C5 C4 Br1 119.6(3)
C6 C5 C4 116.6(4)
C6 C5 H5 121.7
C4 C5 H5 121.7
C1 C6 C5 121.9(4)
C1 C6 C7 110.9(4)
C5 C6 C7 126.9(4)
O1 C7 C6 110.1(3)
O1 C7 C8 108.7(3)
C6 C7 C8 111.6(4)
O1 C7 C14 109.8(3)
C6 C7 C14 101.6(3)
C8 C7 C14 114.8(3)
C9 C8 C13 118.9(5)
C9 C8 C7 121.6(4)
C13 C8 C7 119.4(4)
C8 C9 C10 120.5(5)
C8 C9 H9 119.7
C10 C9 H9 119.7
C11 C10 C9 120.0(5)
C11 C10 H10 120.0
C9 C10 H10 120.0
C10 C11 C12 120.6(5)
C10 C11 H11 119.7
C12 C11 H11 119.7
C11 C12 C13 119.0(5)
C11 C12 H12 120.5
C13 C12 H12 120.5
C8 C13 C12 121.0(4)
C8 C13 H13 119.5
C12 C13 H13 119.5
C15 C14 N2 123.7(4)
C15 C14 C7 127.5(4)
N2 C14 C7 108.6(3)
C14 C15 I1 124.8(3)
C14 C15 H15 117.6
I1 C15 H15 117.6
C17 C16 C22 120.9(5)
C17 C16 S1 119.3(4)
C22 C16 S1 119.8(4)
C16 C17 C18 118.3(4)
C16 C17 H17 120.8
C18 C17 H17 120.8
C19 C18 C17 121.7(5)
C19 C18 H18 119.2
C17 C18 H18 119.2
C18 C19 C21 118.6(5)
C18 C19 C20 122.0(5)
C21 C19 C20 119.4(5)
C19 C20 H20A 109.5
C19 C20 H20B 109.5
H20A C20 H20B 109.5
C19 C20 H20C 109.5
H20A C20 H20C 109.5
H20B C20 H20C 109.5
C22 C21 C19 120.9(5)
C22 C21 H21 119.6
C19 C21 H21 119.6
C21 C22 C16 119.7(5)
C21 C22 H22 120.2
C16 C22 H22 120.2
C28 C23 C24 121.6(4)
C28 C23 N1 109.6(4)
C24 C23 N1 128.5(4)
C23 C24 C25 117.3(4)
C23 C24 H24 121.3
C25 C24 H24 121.3
C26 C25 C24 120.2(4)
C26 C25 H25 119.9
C24 C25 H25 119.9
C27 C26 C25 122.1(4)
C27 C26 Br2 119.5(3)
C25 C26 Br2 118.5(3)
C28 C27 C26 117.4(4)
C28 C27 H27 121.3
C26 C27 H27 121.3
C27 C28 C23 121.4(4)
C27 C28 C29 126.9(4)
C23 C28 C29 111.6(4)
O4 C29 C28 110.8(3)
O4 C29 C30 108.8(3)
C28 C29 C30 111.3(4)
O4 C29 C36 110.1(4)
C28 C29 C36 101.5(3)
C30 C29 C36 114.1(3)
C35 C30 C31 119.0(4)
C35 C30 C29 121.4(4)
C31 C30 C29 119.6(4)
C32 C31 C30 121.0(4)
C32 C31 H31 119.5
C30 C31 H31 119.5
C33 C32 C31 120.3(5)
C33 C32 H32 119.8
C31 C32 H32 119.8
C32 C33 C34 119.0(5)
C32 C33 H33 120.5
C34 C33 H33 120.5
C33 C34 C35 121.4(5)
C33 C34 H34 119.3
C35 C34 H34 119.3
C30 C35 C34 119.2(5)
C30 C35 H35 120.4
C34 C35 H35 120.4
C37 C36 N1 124.1(4)
C37 C36 C29 126.8(4)
N1 C36 C29 109.0(3)
C36 C37 I2 125.2(3)
C36 C37 H37 117.4
I2 C37 H37 117.4
C44 C38 C39 120.3(4)
C44 C38 S2 120.7(4)
C39 C38 S2 118.9(3)
C40 C39 C38 119.0(4)
C40 C39 H39 120.5
C38 C39 H39 120.5
C39 C40 C41 121.6(4)
C39 C40 H40 119.2
C41 C40 H40 119.2
C43 C41 C40 118.1(4)
C43 C41 C42 120.4(4)
C40 C41 C42 121.5(4)
C41 C42 H42A 109.5
C41 C42 H42B 109.5
H42A C42 H42B 109.5
C41 C42 H42C 109.5
H42A C42 H42C 109.5
H42B C42 H42C 109.5
C44 C43 C41 120.9(4)
C44 C43 H43 119.5
C41 C43 H43 119.5
C43 C44 C38 120.0(4)
C43 C44 H44 120.0
C38 C44 H44 120.0
C36 N1 C23 108.2(3)
C36 N1 S2 120.4(3)
C23 N1 S2 121.6(3)
C1 N2 C14 108.2(3)
C1 N2 S1 120.0(3)
C14 N2 S1 122.2(3)
C7 O1 H1 109.5
C29 O4 H4 109.5
O3 S1 O2 119.4(2)
O3 S1 N2 106.26(19)
O2 S1 N2 105.96(19)
O3 S1 C16 109.5(2)
O2 S1 C16 109.3(2)
N2 S1 C16 105.6(2)
O5 S2 O6 119.9(2)
O5 S2 N1 105.98(19)
O6 S2 N1 106.21(19)
O5 S2 C38 109.6(2)
O6 S2 C38 108.7(2)
N1 S2 C38 105.5(2)

loop_
_geom_bond_atom_site_label_1
_geom_bond_atom_site_label_2
_geom_bond_distance
I1 C15 2.081(4)
I2 C37 2.068(5)
Br1 C4 1.898(4)
Br2 C26 1.900(4)
C1 C6 1.383(6)
C1 C2 1.399(6)
C1 N2 1.436(5)
C2 C3 1.395(6)
C2 H2 0.9500
C3 C4 1.391(7)
C3 H3 0.9500
C4 C5 1.396(6)
C5 C6 1.393(6)
C5 H5 0.9500
C6 C7 1.514(6)
C7 O1 1.448(5)
C7 C8 1.519(6)
C7 C14 1.544(6)
C8 C9 1.385(6)
C8 C13 1.394(6)
C9 C10 1.391(7)
C9 H9 0.9500
C10 C11 1.384(8)
C10 H10 0.9500
C11 C12 1.385(7)
C11 H11 0.9500
C12 C13 1.396(7)
C12 H12 0.9500
C13 H13 0.9500
C14 C15 1.336(6)
C14 N2 1.443(5)
C15 H15 0.9500
C16 C17 1.388(7)
C16 C22 1.397(6)
C16 S1 1.756(5)
C17 C18 1.397(7)
C17 H17 0.9500
C18 C19 1.388(7)
C18 H18 0.9500
C19 C21 1.399(7)
C19 C20 1.506(7)
C20 H20A 0.9800
C20 H20B 0.9800
C20 H20C 0.9800
C21 C22 1.375(7)
C21 H21 0.9500
C22 H22 0.9500
C23 C28 1.388(6)
C23 C24 1.395(6)
C23 N1 1.447(5)
C24 C25 1.411(6)
C24 H24 0.9500
C25 C26 1.394(7)
C25 H25 0.9500
C26 C27 1.390(7)
C27 C28 1.387(6)
C27 H27 0.9500
C28 C29 1.512(6)
C29 O4 1.432(5)
C29 C30 1.522(6)
C29 C36 1.542(6)
C30 C35 1.376(6)
C30 C31 1.386(6)
C31 C32 1.383(7)
C31 H31 0.9500
C32 C33 1.370(8)
C32 H32 0.9500
C33 C34 1.371(8)
C33 H33 0.9500
C34 C35 1.404(8)
C34 H34 0.9500
C35 H35 0.9500
C36 C37 1.335(6)
C36 N1 1.443(5)
C37 H37 0.9500
C38 C44 1.391(6)
C38 C39 1.404(6)
C38 S2 1.752(5)
C39 C40 1.389(7)
C39 H39 0.9500
C40 C41 1.406(6)
C40 H40 0.9500
C41 C43 1.402(7)
C41 C42 1.506(7)
C42 H42A 0.9800
C42 H42B 0.9800
C42 H42C 0.9800
C43 C44 1.388(7)
C43 H43 0.9500
C44 H44 0.9500
N1 S2 1.680(3)
N2 S1 1.676(4)
O1 H1 0.8400
O2 S1 1.437(3)
O3 S1 1.425(3)
O4 H4 0.8400
O5 S2 1.433(3)
O6 S2 1.434(3)
